data_2020561
loop_
_publ_author_name
'H\"utzler, Wilhelm Maximilian'
'Egert, Ernst'
'Bolte, Michael'

_publ_section_title
;
 6-Propyl-2-thiouracil <i>versus</i> 6-methoxymethyl-2-thiouracil:
 enhancing the hydrogen-bonded synthon motif by replacement of a methylene
 group with an O atom
;
_journal_issue 8
_journal_name_full 'Acta Crystallographica Section C'
_journal_page_first
;
;
_journal_paper_doi 10.1107/S2053229616011281
_journal_volume 72
_journal_year 2016
_chemical_formula_iupac 'C4 H7 N4 +, C6 H7 N2 O2 S -'
_chemical_formula_moiety 'C4 H7 N4 +, C6 H7 N2 O2 S -'
_chemical_formula_sum 'C10 H14 N6 O2 S'
_chemical_formula_weight 282.33
_chemical_name_systematic
;
2,4-Diaminopyrimidinium 6-methoxymethyl-2-thiouracilate
;
_space_group_crystal_system monoclinic
_space_group_IT_number 14
_space_group_name_Hall '-P 2ybc'
_space_group_name_H-M_alt 'P 1 21/c 1'
_symmetry_space_group_name_Hall '-P 2ybc'
_symmetry_space_group_name_H-M 'P 1 21/c 1'
_atom_sites_solution_hydrogens mixed
_audit_creation_method SHELXL-2014/7
_cell_angle_alpha 90
_cell_angle_beta 91.450(8)
_cell_angle_gamma 90
_cell_formula_units_Z 4
_cell_length_a 4.6843(4)
_cell_length_b 13.9818(19)
_cell_length_c 19.5128(19)
_cell_measurement_reflns_used 6197
_cell_measurement_temperature 173(2)
_cell_measurement_theta_max 27.15
_cell_measurement_theta_min 2.55
_cell_volume 1277.6(2)
_computing_cell_refinement
;
X-AREA (Stoe & Cie, 2001)
;
_computing_data_collection
;
X-AREA (Stoe & Cie, 2001)
;
_computing_data_reduction
;
X-AREA (Stoe & Cie, 2001)
;
_computing_molecular_graphics
;
Mercury (Macrae <i>et al.</i>,  2008) and XP in SHELXTL-Plus (Sheldrick,
2008)
;
_computing_publication_material
;
publCIF (Westrip, 2010)
;
_computing_structure_refinement
;
SHELXL2014 (Sheldrick, 2015)
;
_computing_structure_solution
;
SHELXS97 (Sheldrick, 2008)
;
_diffrn_ambient_temperature 173(2)
_diffrn_measured_fraction_theta_full 0.998
_diffrn_measured_fraction_theta_max 0.990
_diffrn_measurement_device_type 'Stoe IPDS II two-circle'
_diffrn_measurement_method \w
_diffrn_radiation_type MoK\a
_diffrn_radiation_wavelength 0.71073
_diffrn_reflns_av_R_equivalents 0.1660
_diffrn_reflns_limit_h_max 5
_diffrn_reflns_limit_h_min -5
_diffrn_reflns_limit_k_max 17
_diffrn_reflns_limit_k_min -17
_diffrn_reflns_limit_l_max 24
_diffrn_reflns_limit_l_min -24
_diffrn_reflns_number 11870
_diffrn_reflns_theta_full 25.000
_diffrn_reflns_theta_max 26.845
_diffrn_reflns_theta_min 2.546
_exptl_absorpt_coefficient_mu 0.262
_exptl_absorpt_correction_T_max 1.000
_exptl_absorpt_correction_T_min 0.555
_exptl_absorpt_correction_type multi-scan
_exptl_absorpt_process_details
;
(X-AREA; Stoe & Cie, 2001)
;
_exptl_crystal_colour colourless
_exptl_crystal_density_diffrn 1.468
_exptl_crystal_description needle
_exptl_crystal_F_000 592
_exptl_crystal_size_max 0.240
_exptl_crystal_size_mid 0.110
_exptl_crystal_size_min 0.090
_refine_diff_density_max 0.395
_refine_diff_density_min -0.335
_refine_ls_extinction_method none
_refine_ls_goodness_of_fit_ref 0.955
_refine_ls_hydrogen_treatment mixed
_refine_ls_matrix_type full
_refine_ls_number_parameters 191
_refine_ls_number_reflns 2702
_refine_ls_number_restraints 6
_refine_ls_restrained_S_all 0.955
_refine_ls_R_factor_all 0.1074
_refine_ls_R_factor_gt 0.0682
_refine_ls_shift/su_max 0.000
_refine_ls_shift/su_mean 0.000
_refine_ls_structure_factor_coef Fsqd
_refine_ls_weighting_details 'w=1/[\s^2^(Fo^2^)+(0.0789P)^2^] where P=(Fo^2^+2Fc^2^)/3'
_refine_ls_weighting_scheme calc
_refine_ls_wR_factor_gt 0.1475
_refine_ls_wR_factor_ref 0.1676
_reflns_number_gt 1706
_reflns_number_total 2702
_reflns_threshold_expression 'I > 2\s(I)'
_cod_data_source_file sk3632sup1.cif
_cod_data_source_block VI
_cod_database_code 2020561
_shelx_space_group_comment
;
The symmetry employed for this shelxl refinement is uniquely defined
by the following loop, which should always be used as a source of
symmetry information in preference to the above space-group names.
They are only intended as comments.
;
_shelx_estimated_absorpt_t_min 0.940
_shelx_estimated_absorpt_t_max 0.977

loop_
_space_group_symop_operation_xyz
'x, y, z'
'-x, y+1/2, -z+1/2'
'-x, -y, -z'
'x, -y-1/2, z-1/2'

loop_
_atom_site_type_symbol
_atom_site_label
_atom_site_fract_x
_atom_site_fract_y
_atom_site_fract_z
_atom_site_U_iso_or_equiv
_atom_site_adp_type
_atom_site_calc_flag
_atom_site_occupancy
N N1A 0.7479(6) 0.2435(2) 0.19795(15) 0.0354(6) Uani d 1
C C2A 0.7478(7) 0.3381(2) 0.19214(18) 0.0371(8) Uani d 1
S S21A 0.95035(19) 0.40816(6) 0.24635(5) 0.0425(3) Uani d 1
N N3A 0.5832(5) 0.3810(2) 0.14207(15) 0.0358(6) Uani d 1
H H3A 0.584(8) 0.4415(14) 0.139(2) 0.043 Uiso d 1
C C4A 0.4059(7) 0.3337(2) 0.09655(19) 0.0372(8) Uani d 1
O O41A 0.2538(5) 0.37915(18) 0.05477(14) 0.0459(6) Uani d 1
C C5A 0.4172(7) 0.2321(3) 0.10203(19) 0.0417(8) Uani d 1
H H5A 0.3093 0.1929 0.0712 0.050 Uiso calc 1
C C6A 0.5851(7) 0.1922(2) 0.15213(18) 0.0365(7) Uani d 1
C C7A 0.5961(8) 0.0851(3) 0.1635(2) 0.0453(9) Uani d 1
H H7A1 0.7878 0.0678 0.1821 0.054 Uiso calc 1
H H7A2 0.4549 0.0677 0.1982 0.054 Uiso calc 1
O O8A 0.5396(5) 0.03116(16) 0.10343(13) 0.0399(6) Uani d 1
C C9A 0.7828(8) 0.0259(3) 0.0615(2) 0.0546(10) Uani d 1
H H9A1 0.8334 0.0903 0.0461 0.082 Uiso calc 1
H H9A2 0.7393 -0.0146 0.0216 0.082 Uiso calc 1
H H9A3 0.9435 -0.0016 0.0879 0.082 Uiso calc 1
N N1B 0.6451(6) 0.7657(2) 0.15944(16) 0.0381(7) Uani d 1
H H1B 0.754(7) 0.805(2) 0.1823(19) 0.046 Uiso d 1
C C2B 0.6919(7) 0.6694(2) 0.16259(18) 0.0359(7) Uani d 1
N N21B 0.8959(6) 0.6389(2) 0.20503(17) 0.0403(7) Uani d 1
H H21B 0.987(7) 0.676(3) 0.2345(17) 0.048 Uiso d 1
H H22B 0.918(8) 0.5768(14) 0.210(2) 0.048 Uiso d 1
N N3B 0.5437(6) 0.6076(2) 0.12437(15) 0.0376(6) Uani d 1
C C4B 0.3423(7) 0.6424(2) 0.08094(18) 0.0372(8) Uani d 1
N N41B 0.1917(6) 0.5813(2) 0.04333(17) 0.0456(8) Uani d 1
H H41B 0.211(8) 0.5189(15) 0.046(2) 0.055 Uiso d 1
H H42B 0.056(6) 0.601(3) 0.0153(17) 0.055 Uiso d 1
C C5B 0.2906(7) 0.7427(3) 0.07484(19) 0.0412(8) Uani d 1
H H5B 0.1524 0.7668 0.0428 0.049 Uiso calc 1
C C6B 0.4426(7) 0.8016(3) 0.11553(18) 0.0390(8) Uani d 1
H H6B 0.4089 0.8686 0.1137 0.047 Uiso calc 1

loop_
_atom_site_aniso_label
_atom_site_aniso_U_11
_atom_site_aniso_U_22
_atom_site_aniso_U_33
_atom_site_aniso_U_12
_atom_site_aniso_U_13
_atom_site_aniso_U_23
N1A 0.0393(14) 0.0334(14) 0.0330(16) 0.0027(11) -0.0082(12) -0.0010(12)
C2A 0.0361(16) 0.0387(18) 0.0360(19) 0.0057(14) -0.0060(14) 0.0006(14)
S21A 0.0489(5) 0.0335(4) 0.0439(5) 0.0002(4) -0.0211(4) -0.0007(4)
N3A 0.0367(14) 0.0327(14) 0.0374(15) 0.0022(12) -0.0122(12) 0.0003(12)
C4A 0.0363(16) 0.0368(18) 0.0380(19) 0.0010(13) -0.0088(14) -0.0001(14)
O41A 0.0492(13) 0.0381(13) 0.0491(15) 0.0047(11) -0.0246(12) -0.0002(11)
C5A 0.0450(19) 0.040(2) 0.0390(19) -0.0005(15) -0.0158(16) -0.0049(15)
C6A 0.0395(17) 0.0326(17) 0.0371(18) 0.0003(13) -0.0024(14) -0.0004(14)
C7A 0.056(2) 0.0358(19) 0.044(2) -0.0024(16) -0.0117(17) -0.0017(16)
O8A 0.0415(12) 0.0367(12) 0.0412(14) -0.0014(10) -0.0029(10) -0.0049(11)
C9A 0.048(2) 0.054(2) 0.062(3) 0.0018(18) 0.0074(19) -0.009(2)
N1B 0.0410(15) 0.0333(15) 0.0394(17) -0.0031(12) -0.0078(13) -0.0015(12)
C2B 0.0355(16) 0.0351(17) 0.0370(18) -0.0027(13) -0.0043(14) 0.0006(14)
N21B 0.0450(16) 0.0319(15) 0.0431(18) -0.0018(12) -0.0180(13) -0.0002(13)
N3B 0.0373(13) 0.0360(15) 0.0389(16) -0.0026(11) -0.0095(12) 0.0014(12)
C4B 0.0359(16) 0.0372(18) 0.0380(19) 0.0003(13) -0.0085(14) 0.0012(15)
N41B 0.0473(16) 0.0382(16) 0.0501(18) 0.0026(13) -0.0254(14) 0.0015(14)
C5B 0.0402(18) 0.0377(18) 0.045(2) 0.0045(14) -0.0095(16) 0.0040(16)
C6B 0.0418(17) 0.0333(18) 0.042(2) 0.0006(14) -0.0029(15) 0.0067(15)

loop_
_atom_type_symbol
_atom_type_description
_atom_type_scat_dispersion_real
_atom_type_scat_dispersion_imag
_atom_type_scat_source
C C 0.0033 0.0016 'International Tables Vol C Tables 4.2.6.8 and 6.1.1.4'
H H 0.0000 0.0000 'International Tables Vol C Tables 4.2.6.8 and 6.1.1.4'
N N 0.0061 0.0033 'International Tables Vol C Tables 4.2.6.8 and 6.1.1.4'
O O 0.0106 0.0060 'International Tables Vol C Tables 4.2.6.8 and 6.1.1.4'
S S 0.1246 0.1234 'International Tables Vol C Tables 4.2.6.8 and 6.1.1.4'

loop_
_geom_angle_atom_site_label_1
_geom_angle_atom_site_label_2
_geom_angle_atom_site_label_3
_geom_angle
C2A N1A C6A 117.9(3)
N1A C2A N3A 119.8(3)
N1A C2A S21A 121.2(3)
N3A C2A S21A 119.0(3)
C2A N3A C4A 125.0(3)
C2A N3A H3A 119(3)
C4A N3A H3A 116(3)
O41A C4A N3A 120.4(3)
O41A C4A C5A 125.3(3)
N3A C4A C5A 114.3(3)
C6A C5A C4A 118.8(3)
C6A C5A H5A 120.6
C4A C5A H5A 120.6
C5A C6A N1A 124.1(3)
C5A C6A C7A 121.8(3)
N1A C6A C7A 114.0(3)
O8A C7A C6A 113.7(3)
O8A C7A H7A1 108.8
C6A C7A H7A1 108.8
O8A C7A H7A2 108.8
C6A C7A H7A2 108.8
H7A1 C7A H7A2 107.7
C7A O8A C9A 111.6(3)
O8A C9A H9A1 109.5
O8A C9A H9A2 109.5
H9A1 C9A H9A2 109.5
O8A C9A H9A3 109.5
H9A1 C9A H9A3 109.5
H9A2 C9A H9A3 109.5
C6B N1B C2B 120.1(3)
C6B N1B H1B 119(3)
C2B N1B H1B 121(3)
N21B C2B N3B 120.1(3)
N21B C2B N1B 117.4(3)
N3B C2B N1B 122.4(3)
C2B N21B H21B 123(3)
C2B N21B H22B 118(3)
H21B N21B H22B 117(4)
C2B N3B C4B 117.9(3)
N41B C4B N3B 118.3(3)
N41B C4B C5B 120.1(3)
N3B C4B C5B 121.5(3)
C4B N41B H41B 124(3)
C4B N41B H42B 121(3)
H41B N41B H42B 115(4)
C6B C5B C4B 118.0(3)
C6B C5B H5B 121.0
C4B C5B H5B 121.0
C5B C6B N1B 120.0(3)
C5B C6B H6B 120.0
N1B C6B H6B 120.0

loop_
_geom_bond_atom_site_label_1
_geom_bond_atom_site_label_2
_geom_bond_distance
N1A C2A 1.328(4)
N1A C6A 1.364(4)
C2A N3A 1.367(4)
C2A S21A 1.711(4)
N3A C4A 1.371(4)
N3A H3A 0.848(19)
C4A O41A 1.243(4)
C4A C5A 1.426(5)
C5A C6A 1.358(5)
C5A H5A 0.9500
C6A C7A 1.514(5)
C7A O8A 1.413(4)
C7A H7A1 0.9900
C7A H7A2 0.9900
O8A C9A 1.421(4)
C9A H9A1 0.9800
C9A H9A2 0.9800
C9A H9A3 0.9800
N1B C6B 1.358(5)
N1B C2B 1.365(4)
N1B H1B 0.865(19)
C2B N21B 1.320(4)
C2B N3B 1.326(4)
N21B H21B 0.877(19)
N21B H22B 0.878(19)
N3B C4B 1.343(4)
C4B N41B 1.319(5)
C4B C5B 1.428(5)
N41B H41B 0.878(19)
N41B H42B 0.873(19)
C5B C6B 1.337(5)
C5B H5B 0.9500
C6B H6B 0.9500

loop_
_geom_hbond_atom_site_label_D
_geom_hbond_atom_site_label_H
_geom_hbond_atom_site_label_A
_geom_hbond_site_symmetry_A
_geom_hbond_distance_DH
_geom_hbond_distance_HA
_geom_hbond_distance_DA
_geom_hbond_angle_DHA
N3A H3A N3B . 0.848(19) 2.35(2) 3.192(4) 174(4)
N1B H1B S21A 2_755 0.865(19) 2.417(19) 3.280(3) 176(4)
N21B H21B N1A 2_755 0.877(19) 2.02(2) 2.889(4) 170(4)
N21B H22B S21A . 0.878(19) 2.47(2) 3.333(3) 169(4)
N41B H41B O41A . 0.878(19) 1.97(2) 2.850(4) 178(4)
N41B H42B O41A 3_565 0.873(19) 1.99(2) 2.850(4) 169(4)
C6B H6B O8A 1_565 0.95 2.36 3.251(4) 155.2

loop_
_geom_torsion_atom_site_label_1
_geom_torsion_atom_site_label_2
_geom_torsion_atom_site_label_3
_geom_torsion_atom_site_label_4
_geom_torsion
C6A N1A C2A N3A 1.2(5)
C6A N1A C2A S21A -178.9(3)
N1A C2A N3A C4A 1.7(5)
S21A C2A N3A C4A -178.2(3)
C2A N3A C4A O41A 176.6(3)
C2A N3A C4A C5A -3.9(5)
O41A C4A C5A C6A -177.3(4)
N3A C4A C5A C6A 3.2(5)
C4A C5A C6A N1A -0.6(6)
C4A C5A C6A C7A 176.8(3)
C2A N1A C6A C5A -1.7(5)
C2A N1A C6A C7A -179.3(3)
C5A C6A C7A O8A 28.6(5)
N1A C6A C7A O8A -153.8(3)
C6A C7A O8A C9A 79.4(4)
C6B N1B C2B N21B 178.5(3)
C6B N1B C2B N3B -0.6(5)
N21B C2B N3B C4B -178.6(3)
N1B C2B N3B C4B 0.4(5)
C2B N3B C4B N41B -179.2(3)
C2B N3B C4B C5B 1.0(5)
N41B C4B C5B C6B 178.0(3)
N3B C4B C5B C6B -2.2(6)
C4B C5B C6B N1B 2.0(5)
C2B N1B C6B C5B -0.7(5)

_cod_database_fobs_code 2020561
